data_4080502
loop_
_publ_author_name
'Addy, David A.'
'Bates, Joshua I.'
'Kelly, Michael J.'
'Riddlestone, Ian M.'
'Aldridge, Simon'

_publ_section_title
;
 Aminoborane \s Complexes: Significance of Hydride Co-ligands in Dynamic
 Processes and Dehydrogenative Borylene Formation
;
_journal_issue 6
_journal_name_full Organometallics
_journal_page_first 1583
_journal_paper_doi 10.1021/om400040q
_journal_volume 32
_journal_year 2013
_chemical_formula_moiety 'C32 H12 B F24, C34 H46 B N P Ru'
_chemical_formula_sum 'C66 H58 B2 F24 N P Ru'
_chemical_formula_weight 1474.81
_space_group_IT_number 2
_symmetry_cell_setting triclinic
_symmetry_space_group_name_Hall '-P 1'
_symmetry_space_group_name_H-M 'P -1'
_atom_sites_solution_hydrogens difmap
_atom_sites_solution_primary direct
_cell_angle_alpha 91.1751(9)
_cell_angle_beta 90.1685(10)
_cell_angle_gamma 90.5343(8)
_cell_formula_units_Z 2
_cell_length_a 12.8893(2)
_cell_length_b 13.6791(3)
_cell_length_c 18.9851(4)
_cell_measurement_reflns_used 13085
_cell_measurement_temperature 150
_cell_measurement_theta_max 27
_cell_measurement_theta_min 5
_cell_volume 3346.47(11)
_computing_cell_refinement 'DENZO/SCALEPACK (Otwinowski & Minor, 1997)'
_computing_data_collection 'COLLECT (Nonius, 2001).'
_computing_data_reduction 'DENZO/SCALEPACK (Otwinowski & Minor, 1997)'
_computing_molecular_graphics 'CAMERON (Watkin et al., 1996)'
_computing_publication_material 'CRYSTALS (Betteridge et al., 2003)'
_computing_structure_refinement 'CRYSTALS (Betteridge et al., 2003)'
_computing_structure_solution 'SIR92 (Altomare et al., 1994)'
_diffrn_ambient_temperature 150
_diffrn_measured_fraction_theta_full 0.990
_diffrn_measured_fraction_theta_max 0.987
_diffrn_measurement_device Area
_diffrn_measurement_device_type 'Nonius KappaCCD'
_diffrn_measurement_method \w
_diffrn_radiation_monochromator graphite
_diffrn_radiation_type 'Mo K\a'
_diffrn_radiation_wavelength 0.71073
_diffrn_reflns_av_R_equivalents 0.040
_diffrn_reflns_limit_h_max 16
_diffrn_reflns_limit_h_min -16
_diffrn_reflns_limit_k_max 16
_diffrn_reflns_limit_k_min -17
_diffrn_reflns_limit_l_max 24
_diffrn_reflns_limit_l_min -24
_diffrn_reflns_number 46883
_diffrn_reflns_theta_full 25.007
_diffrn_reflns_theta_max 27.480
_diffrn_reflns_theta_min 5.111
_diffrn_standards_number 0
_exptl_absorpt_coefficient_mu 0.365
_exptl_absorpt_correction_T_max 0.98
_exptl_absorpt_correction_T_min 0.91
_exptl_absorpt_correction_type multi-scan
_exptl_absorpt_process_details 'DENZO/SCALEPACK (Otwinowski & Minor, 1997)'
_exptl_crystal_colour yellow
_exptl_crystal_density_diffrn 1.464
_exptl_crystal_density_method 'not measured'
_exptl_crystal_description plate
_exptl_crystal_F_000 1492
_exptl_crystal_size_max 0.240
_exptl_crystal_size_mid 0.180
_exptl_crystal_size_min 0.060
_refine_diff_density_max 1.61
_refine_diff_density_min -1.65
_refine_ls_extinction_method None
_refine_ls_goodness_of_fit_ref 0.9332
_refine_ls_hydrogen_treatment mixed
_refine_ls_matrix_type full
_refine_ls_number_parameters 1027
_refine_ls_number_reflns 15158
_refine_ls_number_restraints 972
_refine_ls_R_factor_all 0.1126
_refine_ls_R_factor_gt 0.0702
_refine_ls_shift/su_max 0.0091801
_refine_ls_shift/su_mean 0.0001413
_refine_ls_structure_factor_coef Fsqd
_refine_ls_weighting_details
;
 Method, part 1, Chebychev polynomial, (Watkin, 1994, Prince, 1982) 
 [weight] = 1.0/[A~0~*T~0~(x)+A~1~*T~1~(x) ... +A~n-1~]*T~n-1~(x)] 
 where A~i~ are the Chebychev coefficients listed below and x= Fcalc/Fmax 
 Method = Robust Weighting (Prince, 1982) 
 W = [weight] * [1-(deltaF/6*sigmaF)^2^]^2^ 
 A~i~ are: 
 10.4 11.8 3.33 
;
_refine_ls_weighting_scheme calc
_refine_ls_wR_factor_all 0.1767
_refine_ls_wR_factor_gt 0.1313
_refine_ls_wR_factor_ref 0.1767
_reflns_limit_h_max 16
_reflns_limit_h_min -16
_reflns_limit_k_max 17
_reflns_limit_k_min -17
_reflns_limit_l_max 24
_reflns_limit_l_min 0
_reflns_number_gt 10252
_reflns_number_total 15158
_reflns_threshold_expression I>2.0\s(I)
_oxford_diffrn_Wilson_B_factor 2.06
_oxford_diffrn_Wilson_scale 28.90
_oxford_refine_ls_r_factor_ref 0.1126
_oxford_refine_ls_scale 0.21994(13)
_oxford_reflns_number_all 15158
_oxford_reflns_threshold_expression_ref I>-3.0\s(I)
_cod_data_source_file om400040q_si_002.cif
_cod_data_source_block 3b
_cod_original_sg_symbol_H-M 'P -1 '
_cod_original_formula_sum 'C66 H58 B2 F24 N1 P1 Ru1'
_cod_database_code 4080502

loop_
_symmetry_equiv_pos_as_xyz
x,y,z
-x,-y,-z

loop_
_atom_site_label
_atom_site_type_symbol
_atom_site_fract_x
_atom_site_fract_y
_atom_site_fract_z
_atom_site_U_iso_or_equiv
_atom_site_occupancy
_atom_site_adp_type
_atom_site_refinement_flags_posn
_atom_site_disorder_assembly
_atom_site_disorder_group
F39 F 0.2560(3) 0.2941(3) 0.9588(2) 0.0559 1.0000 Uani . . .
F41 F 0.3691(3) 0.3971(4) 0.9305(3) 0.0814 1.0000 Uani . . .
F42 F 0.2890(5) 0.4100(4) 1.0298(3) 0.1033 1.0000 Uani . . .
F94 F 0.4412(4) 0.5768(5) 0.5836(3) 0.0892 1.0000 Uani . . .
F95 F 0.4438(3) 0.4986(4) 0.6793(4) 0.1012 1.0000 Uani . . .
F96 F 0.4635(4) 0.6515(4) 0.6786(3) 0.0826 1.0000 Uani . . .
F300 F -0.1746(5) 0.4608(6) 0.5200(3) 0.0831 0.6863 Uani D 1 1
F301 F -0.3153(6) 0.5166(5) 0.5612(3) 0.0844 0.6863 Uani D 1 1
F302 F -0.2967(6) 0.3645(5) 0.5464(4) 0.0905 0.6863 Uani D 1 1
F303 F -0.1961(10) 0.3825(10) 0.5270(6) 0.0812 0.3137 Uani D 1 2
F304 F -0.2424(12) 0.5291(7) 0.5364(7) 0.0855 0.3137 Uani D 1 2
F305 F -0.3465(7) 0.4166(11) 0.5638(7) 0.0810 0.3137 Uani D 1 2
F320 F -0.3161(9) 0.3048(6) 0.8387(7) 0.0783 0.3559 Uani D 3 1
F321 F -0.4110(6) 0.4215(10) 0.8064(6) 0.0745 0.3559 Uani D 3 1
F322 F -0.2959(9) 0.4450(9) 0.8841(4) 0.0777 0.3559 Uani D 3 1
F323 F -0.2666(4) 0.3754(6) 0.8841(3) 0.0739 0.6441 Uani D 3 2
F324 F -0.3819(5) 0.3285(6) 0.8110(3) 0.0839 0.6441 Uani D 3 2
F325 F -0.3696(6) 0.4781(5) 0.8397(4) 0.0895 0.6441 Uani D 3 2
F330 F 0.2675(8) 0.2757(6) 0.5340(5) 0.0744 0.4077 Uani D 4 1
F331 F 0.1339(7) 0.1932(9) 0.5008(5) 0.0826 0.4077 Uani D 4 1
F332 F 0.2604(7) 0.1206(6) 0.5484(6) 0.0708 0.4077 Uani D 4 1
F333 F 0.2973(5) 0.1631(6) 0.5510(4) 0.0758 0.5923 Uani D 4 2
F334 F 0.2079(7) 0.2792(5) 0.5113(4) 0.0765 0.5923 Uani D 4 2
F335 F 0.1409(6) 0.1365(5) 0.5184(4) 0.0779 0.5923 Uani D 4 2
F340 F -0.0040(5) 0.7888(6) 0.6287(4) 0.0683 0.5296 Uani D 5 1
F341 F 0.0954(7) 0.7817(6) 0.5405(3) 0.0799 0.5296 Uani D 5 1
F342 F 0.1454(6) 0.8565(5) 0.6339(5) 0.0764 0.5296 Uani D 5 1
F343 F 0.0273(7) 0.8139(7) 0.6562(5) 0.0747 0.4704 Uani D 5 2
F344 F 0.0382(8) 0.7540(7) 0.5521(4) 0.0840 0.4704 Uani D 5 2
F345 F 0.1556(6) 0.8495(6) 0.5923(5) 0.0764 0.4704 Uani D 5 2
F350 F 0.1105(6) -0.0082(4) 0.7655(4) 0.0830 0.6604 Uani D 6 1
F351 F -0.0038(4) 0.0834(5) 0.8129(4) 0.0747 0.6604 Uani D 6 1
F352 F 0.1551(4) 0.0956(5) 0.8447(3) 0.0595 0.6604 Uani D 6 1
F353 F 0.1620(8) 0.0132(6) 0.7660(7) 0.0632 0.3396 Uani D 6 2
F354 F 0.0009(6) 0.0402(8) 0.7846(7) 0.0811 0.3396 Uani D 6 2
F355 F 0.1138(10) 0.0969(10) 0.8562(4) 0.0718 0.3396 Uani D 6 2
F360 F -0.0673(4) 0.6832(4) 0.9426(3) 0.0577 0.7237 Uani D 7 1
F361 F 0.0809(4) 0.7543(4) 0.9448(3) 0.0652 0.7237 Uani D 7 1
F362 F 0.0348(4) 0.6655(5) 1.0303(2) 0.0586 0.7237 Uani D 7 1
F363 F -0.0128(9) 0.6631(11) 1.0223(4) 0.0570 0.2763 Uani D 7 2
F364 F -0.0352(8) 0.7167(9) 0.9189(6) 0.0611 0.2763 Uani D 7 2
F365 F 0.1124(8) 0.7341(8) 0.9701(7) 0.0512 0.2763 Uani D 7 2
C3 C 0.7026(4) 0.0500(4) 0.6668(3) 0.0243 1.0000 Uani . . .
C4 C 0.7524(4) 0.0157(4) 0.6063(3) 0.0309 1.0000 Uani . . .
C5 C 0.8396(5) 0.0638(5) 0.5815(3) 0.0399 1.0000 Uani . . .
C6 C 0.8781(5) 0.1463(5) 0.6163(3) 0.0379 1.0000 Uani . . .
C7 C 0.8304(5) 0.1804(4) 0.6767(3) 0.0373 1.0000 Uani . . .
C8 C 0.7432(4) 0.1330(4) 0.7016(3) 0.0311 1.0000 Uani . . .
C9 C 0.5199(4) -0.0685(4) 0.6318(3) 0.0272 1.0000 Uani . . .
C10 C 0.5598(5) -0.1522(4) 0.5992(3) 0.0366 1.0000 Uani . . .
C11 C 0.5076(6) -0.1964(5) 0.5418(3) 0.0502 1.0000 Uani . . .
C12 C 0.4156(6) -0.1582(6) 0.5190(3) 0.0505 1.0000 Uani . . .
C13 C 0.3740(6) -0.0779(6) 0.5522(4) 0.0523 1.0000 Uani . . .
C14 C 0.4256(5) -0.0325(5) 0.6082(3) 0.0379 1.0000 Uani . . .
C15 C 0.5131(4) 0.0924(4) 0.7330(3) 0.0274 1.0000 Uani . . .
C16 C 0.4701(4) 0.1030(4) 0.7995(3) 0.0334 1.0000 Uani . . .
C17 C 0.4107(5) 0.1856(5) 0.8161(4) 0.0450 1.0000 Uani . . .
C18 C 0.3955(5) 0.2564(5) 0.7670(4) 0.0466 1.0000 Uani . . .
C19 C 0.4380(5) 0.2464(5) 0.7009(4) 0.0454 1.0000 Uani . . .
C20 C 0.4975(5) 0.1658(4) 0.6839(3) 0.0363 1.0000 Uani . . .
C21 C 0.8054(4) -0.0701(4) 0.7967(3) 0.0292 1.0000 Uani . . .
C22 C 0.7715(4) -0.0923(4) 0.8651(3) 0.0315 1.0000 Uani . . .
C23 C 0.7353(4) -0.1890(4) 0.8769(3) 0.0351 1.0000 Uani . . .
C24 C 0.7317(4) -0.2596(4) 0.8221(3) 0.0367 1.0000 Uani . . .
C25 C 0.7670(4) -0.2381(4) 0.7537(3) 0.0341 1.0000 Uani . . .
C26 C 0.8045(4) -0.1432(4) 0.7420(3) 0.0292 1.0000 Uani . . .
C27 C 0.7652(6) -0.3155(5) 0.6960(4) 0.0499 1.0000 Uani . . .
C28 C 0.7761(5) -0.0196(5) 0.9259(3) 0.0391 1.0000 Uani . . .
C29 C 0.7588(6) 0.0856(5) 0.9047(4) 0.0512 1.0000 Uani . . .
C30 C 0.8819(6) -0.0310(7) 0.9627(4) 0.0606 1.0000 Uani . . .
C33 C 0.3072(4) -0.1960(4) 0.8654(3) 0.0355 1.0000 Uani . . .
C34 C 0.2828(5) -0.0924(5) 0.8897(4) 0.0447 1.0000 Uani . . .
C35 C 0.2440(5) -0.2268(6) 0.8017(4) 0.0522 1.0000 Uani . . .
C36 C 0.4733(5) -0.2748(5) 0.9011(4) 0.0472 1.0000 Uani . . .
C37 C 0.4318(7) -0.3782(6) 0.8932(6) 0.0853 1.0000 Uani . . .
C38 C 0.4709(7) -0.2365(8) 0.9771(4) 0.0773 1.0000 Uani . . .
C40 C 0.2762(6) 0.3896(5) 0.9629(4) 0.0485 1.0000 Uani . . .
C43 C 0.1954(4) 0.4497(4) 0.9277(3) 0.0324 1.0000 Uani . . .
C44 C 0.1661(4) 0.4226(4) 0.8596(3) 0.0288 1.0000 Uani . . .
C45 C 0.0916(4) 0.4729(4) 0.8216(3) 0.0266 1.0000 Uani . . .
C46 C 0.0493(4) 0.5554(4) 0.8562(3) 0.0300 1.0000 Uani . . .
C47 C 0.0788(4) 0.5833(4) 0.9247(3) 0.0341 1.0000 Uani . . .
C48 C 0.1513(5) 0.5302(5) 0.9611(3) 0.0356 1.0000 Uani . . .
C49 C 0.0331(3) 0.6701(2) 0.9598(2) 0.0516 1.0000 Uani D . .
C54 C 0.0980(4) 0.3377(4) 0.7140(3) 0.0274 1.0000 Uani . . .
C55 C 0.1383(4) 0.3171(4) 0.6468(3) 0.0313 1.0000 Uani . . .
C56 C 0.1636(5) 0.2229(4) 0.6248(3) 0.0364 1.0000 Uani . . .
C57 C 0.1504(5) 0.1441(4) 0.6692(4) 0.0432 1.0000 Uani . . .
C58 C 0.1096(5) 0.1622(4) 0.7354(3) 0.0371 1.0000 Uani . . .
C59 C 0.0827(4) 0.2563(4) 0.7567(3) 0.0311 1.0000 Uani . . .
C60 C 0.0944(4) 0.0834(3) 0.7877(2) 0.0677 1.0000 Uani D . .
C65 C 0.2023(4) 0.2022(4) 0.55395(19) 0.0684 1.0000 Uani D . .
C69 C -0.0626(4) 0.4468(4) 0.7250(3) 0.0260 1.0000 Uani . . .
C70 C -0.1038(5) 0.4499(4) 0.6563(3) 0.0320 1.0000 Uani . . .
C71 C -0.2089(5) 0.4379(4) 0.6422(3) 0.0385 1.0000 Uani . . .
C72 C -0.2789(5) 0.4223(4) 0.6961(4) 0.0418 1.0000 Uani . . .
C73 C -0.2409(4) 0.4177(4) 0.7644(3) 0.0368 1.0000 Uani . . .
C74 C -0.1353(4) 0.4306(4) 0.7784(3) 0.0285 1.0000 Uani . . .
C75 C -0.3136(3) 0.3993(4) 0.8239(2) 0.0692 1.0000 Uani D . .
C79 C -0.2473(4) 0.4447(4) 0.5685(2) 0.0759 1.0000 Uani D . .
C83 C 0.1259(4) 0.5296(4) 0.6952(3) 0.0270 1.0000 Uani . . .
C84 C 0.2345(4) 0.5216(4) 0.6886(3) 0.0291 1.0000 Uani . . .
C85 C 0.2949(4) 0.5915(4) 0.6558(3) 0.0330 1.0000 Uani . . .
C86 C 0.2501(5) 0.6754(4) 0.6299(3) 0.0357 1.0000 Uani . . .
C87 C 0.1442(5) 0.6866(4) 0.6371(3) 0.0354 1.0000 Uani . . .
C88 C 0.0838(4) 0.6147(4) 0.6687(3) 0.0298 1.0000 Uani . . .
C89 C 0.0946(4) 0.7757(3) 0.6101(3) 0.0683 1.0000 Uani D . .
C93 C 0.4097(5) 0.5770(5) 0.6494(4) 0.0441 1.0000 Uani . . .
Ru1 Ru 0.64260(3) -0.12786(3) 0.78740(2) 0.0242 1.0000 Uani . . .
P2 P 0.59122(10) -0.01311(9) 0.70603(7) 0.0229 1.0000 Uani . . .
B31 B 0.4702(5) -0.1513(5) 0.8031(3) 0.0281 1.0000 Uani . . .
B53 B 0.0625(4) 0.4478(5) 0.7390(3) 0.0255 1.0000 Uani . . .
N32 N 0.4205(4) -0.2077(3) 0.8533(3) 0.0321 1.0000 Uani . . .
H11 H 0.556(5) -0.078(4) 0.839(3) 0.0332 1.0000 Uiso . . .
H17 H 0.538(5) -0.194(5) 0.760(3) 0.0470 1.0000 Uiso . . .
H41 H 0.7270 -0.0401 0.5824 0.0371 1.0000 Uiso R . .
H51 H 0.8724 0.0403 0.5409 0.0480 1.0000 Uiso R . .
H61 H 0.9363 0.1786 0.5988 0.0448 1.0000 Uiso R . .
H71 H 0.8570 0.2357 0.7000 0.0452 1.0000 Uiso R . .
H81 H 0.7106 0.1567 0.7424 0.0369 1.0000 Uiso R . .
H101 H 0.6215 -0.1784 0.6155 0.0439 1.0000 Uiso R . .
H111 H 0.5352 -0.2518 0.5199 0.0601 1.0000 Uiso R . .
H121 H 0.3811 -0.1876 0.4808 0.0610 1.0000 Uiso R . .
H131 H 0.3102 -0.0534 0.5371 0.0631 1.0000 Uiso R . .
H141 H 0.3967 0.0225 0.6302 0.0463 1.0000 Uiso R . .
H161 H 0.4803 0.0546 0.8326 0.0399 1.0000 Uiso R . .
H171 H 0.3817 0.1929 0.8611 0.0540 1.0000 Uiso R . .
H181 H 0.3565 0.3116 0.7786 0.0560 1.0000 Uiso R . .
H191 H 0.4268 0.2940 0.6673 0.0540 1.0000 Uiso R . .
H201 H 0.5273 0.1604 0.6392 0.0440 1.0000 Uiso R . .
H211 H 0.8222 -0.0025 0.7859 0.0348 1.0000 Uiso R . .
H231 H 0.7031 -0.2039 0.9225 0.0422 1.0000 Uiso R . .
H241 H 0.6953 -0.3214 0.8294 0.0439 1.0000 Uiso R . .
H261 H 0.8195 -0.1243 0.6942 0.0350 1.0000 Uiso R . .
H271 H 0.7819 -0.2858 0.6519 0.0750 1.0000 Uiso R . .
H272 H 0.8160 -0.3648 0.7063 0.0751 1.0000 Uiso R . .
H273 H 0.6971 -0.3453 0.6934 0.0749 1.0000 Uiso R . .
H281 H 0.7217 -0.0370 0.9593 0.0469 1.0000 Uiso R . .
H291 H 0.7573 0.1264 0.9468 0.0770 1.0000 Uiso R . .
H292 H 0.8144 0.1070 0.8746 0.0769 1.0000 Uiso R . .
H293 H 0.6937 0.0907 0.8801 0.0770 1.0000 Uiso R . .
H301 H 0.8860 0.0127 1.0030 0.0910 1.0000 Uiso R . .
H302 H 0.8895 -0.0976 0.9778 0.0910 1.0000 Uiso R . .
H303 H 0.9365 -0.0153 0.9299 0.0908 1.0000 Uiso R . .
H311 H 0.425(4) -0.104(4) 0.770(3) 0.0287 1.0000 Uiso . . .
H331 H 0.2873 -0.2395 0.9037 0.0430 1.0000 Uiso R . .
H341 H 0.3229 -0.0758 0.9311 0.0671 1.0000 Uiso R . .
H342 H 0.2097 -0.0878 0.9007 0.0669 1.0000 Uiso R . .
H343 H 0.2990 -0.0468 0.8529 0.0668 1.0000 Uiso R . .
H351 H 0.2557 -0.2945 0.7911 0.0780 1.0000 Uiso R . .
H352 H 0.1715 -0.2175 0.8109 0.0780 1.0000 Uiso R . .
H353 H 0.2635 -0.1884 0.7619 0.0780 1.0000 Uiso R . .
H361 H 0.5462 -0.2757 0.8859 0.0569 1.0000 Uiso R . .
H371 H 0.4338 -0.3988 0.8443 0.1279 1.0000 Uiso R . .
H372 H 0.4734 -0.4215 0.9206 0.1278 1.0000 Uiso R . .
H373 H 0.3611 -0.3808 0.9093 0.1281 1.0000 Uiso R . .
H381 H 0.5023 -0.1727 0.9795 0.1161 1.0000 Uiso R . .
H382 H 0.5086 -0.2801 1.0066 0.1159 1.0000 Uiso R . .
H383 H 0.4004 -0.2321 0.9929 0.1159 1.0000 Uiso R . .
H441 H 0.1968 0.3675 0.8389 0.0349 1.0000 Uiso R . .
H461 H -0.0001 0.5927 0.8329 0.0358 1.0000 Uiso R . .
H481 H 0.1702 0.5483 1.0071 0.0430 1.0000 Uiso R . .
H551 H 0.1484 0.3684 0.6160 0.0378 1.0000 Uiso R . .
H571 H 0.1686 0.0810 0.6548 0.0521 1.0000 Uiso R . .
H591 H 0.0534 0.2659 0.8013 0.0371 1.0000 Uiso R . .
H701 H -0.0588 0.4600 0.6189 0.0378 1.0000 Uiso R . .
H721 H -0.3496 0.4148 0.6868 0.0500 1.0000 Uiso R . .
H741 H -0.1129 0.4279 0.8248 0.0337 1.0000 Uiso R . .
H841 H 0.2668 0.4667 0.7064 0.0348 1.0000 Uiso R . .
H861 H 0.2908 0.7229 0.6085 0.0431 1.0000 Uiso R . .
H881 H 0.0123 0.6245 0.6723 0.0358 1.0000 Uiso R . .

loop_
_atom_site_aniso_label
_atom_site_aniso_U_11
_atom_site_aniso_U_22
_atom_site_aniso_U_33
_atom_site_aniso_U_23
_atom_site_aniso_U_13
_atom_site_aniso_U_12
F39 0.065(3) 0.051(2) 0.052(2) 0.0159(19) -0.008(2) 0.010(2)
F41 0.039(2) 0.091(4) 0.115(4) 0.049(3) -0.010(3) 0.007(2)
F42 0.165(6) 0.085(4) 0.060(3) -0.022(3) -0.068(4) 0.055(4)
F94 0.047(3) 0.148(5) 0.073(3) -0.005(3) 0.023(2) 0.013(3)
F95 0.032(2) 0.073(3) 0.201(7) 0.070(4) 0.011(3) 0.006(2)
F96 0.043(3) 0.082(4) 0.122(5) -0.014(3) -0.005(3) -0.018(2)
F300 0.090(4) 0.114(5) 0.044(3) -0.001(4) -0.030(3) -0.002(4)
F301 0.101(5) 0.096(4) 0.056(4) 0.002(3) -0.033(4) 0.029(4)
F302 0.126(5) 0.080(4) 0.065(4) -0.011(3) -0.049(4) -0.026(4)
F303 0.099(6) 0.094(6) 0.050(5) -0.016(5) -0.034(5) 0.015(6)
F304 0.109(7) 0.089(6) 0.058(5) 0.001(5) -0.036(5) -0.006(6)
F305 0.087(5) 0.100(6) 0.056(5) -0.012(5) -0.042(5) 0.003(5)
F320 0.060(5) 0.097(5) 0.078(5) -0.013(5) 0.033(5) -0.003(5)
F321 0.039(4) 0.105(6) 0.078(5) -0.017(5) 0.020(4) -0.010(5)
F322 0.054(5) 0.108(6) 0.068(5) -0.045(5) 0.023(4) -0.027(5)
F323 0.046(3) 0.113(5) 0.062(4) -0.013(4) 0.022(3) -0.017(4)
F324 0.058(4) 0.118(5) 0.073(4) -0.040(4) 0.024(3) -0.051(4)
F325 0.072(4) 0.108(5) 0.088(5) -0.027(4) 0.035(4) 0.013(4)
F330 0.095(6) 0.081(5) 0.046(5) -0.010(4) 0.018(4) 0.020(4)
F331 0.090(5) 0.106(6) 0.052(5) -0.005(5) -0.004(4) 0.027(5)
F332 0.085(6) 0.071(5) 0.057(5) -0.015(5) 0.016(5) 0.025(4)
F333 0.067(4) 0.101(5) 0.060(4) -0.003(4) 0.015(4) 0.028(4)
F334 0.114(5) 0.075(4) 0.041(4) -0.007(3) 0.019(4) 0.027(4)
F335 0.101(5) 0.080(5) 0.052(4) -0.024(4) -0.001(4) 0.011(4)
F340 0.053(4) 0.057(4) 0.098(5) 0.042(4) 0.015(4) 0.020(4)
F341 0.090(5) 0.072(5) 0.080(4) 0.050(4) 0.018(4) 0.031(4)
F342 0.082(5) 0.049(4) 0.100(5) 0.037(4) 0.005(4) 0.009(3)
F343 0.072(5) 0.056(5) 0.099(6) 0.032(4) 0.020(4) 0.030(4)
F344 0.078(5) 0.078(5) 0.098(5) 0.046(4) -0.007(4) 0.018(4)
F345 0.067(5) 0.061(4) 0.104(6) 0.062(4) 0.023(5) 0.010(4)
F350 0.120(5) 0.030(3) 0.099(4) 0.009(3) -0.004(4) -0.016(3)
F351 0.073(4) 0.046(4) 0.106(5) 0.030(3) 0.003(4) -0.017(3)
F352 0.062(4) 0.051(3) 0.066(4) 0.026(3) 0.004(3) -0.003(3)
F353 0.073(6) 0.026(4) 0.091(5) 0.025(4) -0.007(5) -0.008(4)
F354 0.077(5) 0.048(5) 0.119(6) 0.032(5) -0.015(5) -0.019(4)
F355 0.080(6) 0.047(5) 0.090(5) 0.016(5) 0.007(5) -0.006(5)
F360 0.044(3) 0.062(3) 0.068(3) -0.013(3) 0.015(3) 0.015(3)
F361 0.073(4) 0.036(3) 0.087(4) 0.001(3) 0.040(3) 0.003(3)
F362 0.055(3) 0.070(3) 0.050(3) -0.018(3) 0.014(3) 0.007(3)
F363 0.048(5) 0.056(5) 0.066(5) -0.012(5) 0.029(5) -0.006(5)
F364 0.057(5) 0.060(5) 0.066(6) -0.021(5) 0.003(5) 0.011(5)
F365 0.046(5) 0.044(5) 0.063(6) -0.015(5) 0.010(5) 0.002(4)
C3 0.025(2) 0.023(2) 0.025(2) 0.0013(19) -0.005(2) -0.0028(19)
C4 0.027(3) 0.035(3) 0.032(3) -0.001(2) 0.002(2) -0.004(2)
C5 0.032(3) 0.051(4) 0.037(3) 0.007(3) 0.007(3) -0.003(3)
C6 0.031(3) 0.041(3) 0.042(3) 0.014(3) -0.002(3) -0.010(3)
C7 0.036(3) 0.027(3) 0.049(4) 0.005(3) -0.006(3) -0.006(2)
C8 0.030(3) 0.027(3) 0.036(3) -0.001(2) -0.001(2) -0.003(2)
C9 0.029(3) 0.031(3) 0.022(2) 0.001(2) 0.002(2) -0.010(2)
C10 0.038(3) 0.035(3) 0.036(3) -0.006(2) 0.003(3) -0.010(2)
C11 0.065(5) 0.048(4) 0.037(4) -0.012(3) 0.012(3) -0.023(3)
C12 0.056(4) 0.068(5) 0.027(3) 0.001(3) -0.003(3) -0.033(4)
C13 0.046(4) 0.071(5) 0.040(4) 0.005(3) -0.014(3) -0.017(4)
C14 0.035(3) 0.048(4) 0.031(3) 0.003(3) -0.009(2) -0.004(3)
C15 0.026(3) 0.026(3) 0.030(3) 0.002(2) -0.002(2) 0.003(2)
C16 0.032(3) 0.031(3) 0.038(3) -0.001(2) 0.004(2) -0.001(2)
C17 0.039(3) 0.042(4) 0.054(4) -0.011(3) 0.012(3) 0.009(3)
C18 0.037(3) 0.029(3) 0.074(5) 0.000(3) 0.006(3) 0.012(3)
C19 0.043(4) 0.033(3) 0.060(4) 0.011(3) -0.007(3) 0.009(3)
C20 0.035(3) 0.035(3) 0.039(3) 0.007(3) -0.001(3) 0.003(2)
C21 0.020(2) 0.032(3) 0.037(3) 0.003(2) -0.001(2) 0.003(2)
C22 0.022(3) 0.044(3) 0.029(3) 0.004(2) -0.005(2) 0.004(2)
C23 0.030(3) 0.041(3) 0.035(3) 0.017(3) -0.003(2) 0.009(2)
C24 0.030(3) 0.032(3) 0.049(4) 0.010(3) 0.004(3) 0.004(2)
C25 0.028(3) 0.029(3) 0.046(3) 0.001(2) 0.002(2) 0.013(2)
C26 0.023(3) 0.033(3) 0.031(3) 0.002(2) 0.005(2) 0.007(2)
C27 0.050(4) 0.038(4) 0.062(5) -0.012(3) 0.006(3) 0.008(3)
C28 0.030(3) 0.059(4) 0.029(3) -0.003(3) -0.004(2) 0.003(3)
C29 0.055(4) 0.055(4) 0.043(4) -0.016(3) -0.009(3) 0.006(3)
C30 0.042(4) 0.095(6) 0.045(4) -0.018(4) -0.013(3) 0.015(4)
C33 0.029(3) 0.041(3) 0.037(3) 0.008(3) 0.010(2) 0.004(2)
C34 0.041(4) 0.051(4) 0.042(4) 0.002(3) 0.007(3) 0.014(3)
C35 0.035(3) 0.062(5) 0.059(4) -0.010(4) -0.001(3) -0.009(3)
C36 0.030(3) 0.051(4) 0.061(4) 0.027(3) 0.017(3) 0.012(3)
C37 0.058(5) 0.045(5) 0.155(10) 0.043(6) 0.027(6) 0.008(4)
C38 0.069(6) 0.116(8) 0.048(5) 0.033(5) 0.001(4) 0.036(5)
C40 0.052(4) 0.051(4) 0.044(4) 0.013(3) -0.012(3) 0.004(3)
C43 0.031(3) 0.040(3) 0.026(3) 0.008(2) -0.005(2) -0.004(2)
C44 0.029(3) 0.030(3) 0.028(3) 0.006(2) 0.003(2) 0.000(2)
C45 0.025(3) 0.025(3) 0.030(3) 0.004(2) 0.004(2) 0.000(2)
C46 0.024(3) 0.032(3) 0.034(3) -0.003(2) -0.002(2) 0.004(2)
C47 0.030(3) 0.039(3) 0.033(3) -0.005(2) 0.002(2) -0.002(2)
C48 0.038(3) 0.044(3) 0.025(3) 0.001(2) 0.000(2) -0.009(3)
C49 0.047(3) 0.050(3) 0.058(3) -0.012(2) 0.016(2) 0.002(2)
C54 0.023(3) 0.026(3) 0.033(3) 0.001(2) 0.000(2) 0.002(2)
C55 0.032(3) 0.031(3) 0.032(3) 0.000(2) 0.002(2) 0.008(2)
C56 0.035(3) 0.037(3) 0.038(3) -0.007(3) -0.001(2) 0.008(2)
C57 0.036(3) 0.027(3) 0.066(4) -0.011(3) -0.005(3) 0.010(2)
C58 0.032(3) 0.028(3) 0.051(4) 0.002(3) -0.005(3) -0.004(2)
C59 0.027(3) 0.031(3) 0.035(3) 0.004(2) 0.000(2) -0.001(2)
C60 0.073(3) 0.036(2) 0.094(3) 0.020(3) -0.006(3) -0.009(2)
C65 0.082(4) 0.076(3) 0.047(3) -0.012(2) 0.007(2) 0.025(3)
C69 0.026(3) 0.020(2) 0.032(3) -0.003(2) -0.002(2) 0.0016(19)
C70 0.038(3) 0.028(3) 0.030(3) -0.005(2) 0.000(2) 0.002(2)
C71 0.037(3) 0.033(3) 0.045(4) -0.010(3) -0.011(3) 0.008(2)
C72 0.029(3) 0.039(3) 0.057(4) -0.020(3) -0.011(3) 0.005(2)
C73 0.025(3) 0.038(3) 0.046(3) -0.016(3) 0.001(2) -0.003(2)
C74 0.024(3) 0.029(3) 0.032(3) -0.006(2) -0.003(2) -0.001(2)
C75 0.042(3) 0.096(4) 0.068(3) -0.031(3) 0.020(2) -0.017(3)
C79 0.091(4) 0.085(4) 0.051(3) -0.009(3) -0.036(3) 0.003(3)
C83 0.031(3) 0.025(3) 0.025(3) 0.001(2) -0.002(2) -0.001(2)
C84 0.028(3) 0.029(3) 0.031(3) 0.007(2) 0.000(2) 0.001(2)
C85 0.028(3) 0.034(3) 0.037(3) 0.005(2) 0.002(2) -0.003(2)
C86 0.038(3) 0.031(3) 0.039(3) 0.010(2) 0.007(3) -0.002(2)
C87 0.038(3) 0.035(3) 0.033(3) 0.009(2) 0.001(2) 0.003(2)
C88 0.033(3) 0.034(3) 0.023(3) 0.003(2) 0.001(2) 0.003(2)
C89 0.065(3) 0.054(3) 0.088(4) 0.044(3) 0.014(3) 0.016(2)
C93 0.033(3) 0.040(3) 0.059(4) 0.017(3) 0.000(3) -0.007(3)
Ru1 0.0243(2) 0.0240(2) 0.0243(2) 0.00299(15) 0.00194(15) 0.00138(15)
P2 0.0241(6) 0.0233(6) 0.0214(6) 0.0009(5) -0.0005(5) 0.0006(5)
B31 0.024(3) 0.027(3) 0.033(3) 0.004(2) 0.004(2) 0.000(2)
B53 0.019(3) 0.032(3) 0.025(3) 0.002(2) 0.004(2) 0.001(2)
N32 0.026(2) 0.031(2) 0.039(3) 0.008(2) 0.006(2) 0.0026(19)

loop_
_atom_type_symbol
_atom_type_scat_dispersion_real
_atom_type_scat_dispersion_imag
_atom_type_scat_Cromer_Mann_a1
_atom_type_scat_Cromer_Mann_b1
_atom_type_scat_Cromer_Mann_a2
_atom_type_scat_Cromer_Mann_b2
_atom_type_scat_Cromer_Mann_a3
_atom_type_scat_Cromer_Mann_b3
_atom_type_scat_Cromer_Mann_a4
_atom_type_scat_Cromer_Mann_b4
_atom_type_scat_Cromer_Mann_c
_atom_type_scat_source
C 0.0033 0.0016 2.3100 20.8439 1.0200 10.2075 1.5886 0.5687 0.8650 51.6512 0.2156 'International Tables Vol C 4.2.6.8 and 6.1.1.4'
H 0.0000 0.0000 0.4930 10.5109 0.3229 26.1257 0.1402 3.1424 0.0408 57.7998 0.0030 'International Tables Vol C 4.2.6.8 and 6.1.1.4'
B 0.0013 0.0007 2.0545 23.2185 1.3326 1.0210 1.0979 60.3498 0.7068 0.1403 -0.1932 'International Tables Vol C 4.2.6.8 and 6.1.1.4'
F 0.0171 0.0103 3.5392 10.2825 2.6412 4.2944 1.5170 0.2615 1.0243 26.1476 0.2776 'International Tables Vol C 4.2.6.8 and 6.1.1.4'
Ru -1.2594 0.8363 19.2674 0.8085 12.9182 8.4347 4.8634 24.7997 1.5676 94.2928 5.3787 'International Tables Vol C 4.2.6.8 and 6.1.1.4'
P 0.1023 0.0942 6.4345 1.9067 4.1791 27.1570 1.7800 0.5260 1.4908 68.1645 1.1149 'International Tables Vol C 4.2.6.8 and 6.1.1.4'
N 0.0061 0.0033 12.2126 0.0057 3.1322 9.8933 2.0125 28.9975 1.1663 0.5826 -11.5290 'International Tables Vol C 4.2.6.8 and 6.1.1.4'

loop_
_geom_angle_atom_site_label_1
_geom_angle_atom_site_label_2
_geom_angle_atom_site_label_3
_geom_angle
_geom_angle_publ_flag
C4 C3 C8 118.4(5) yes
C4 C3 P2 122.9(4) yes
C8 C3 P2 118.5(4) yes
C3 C4 C5 120.2(5) yes
C3 C4 H41 119.9 no
C5 C4 H41 119.9 no
C4 C5 C6 120.5(6) yes
C4 C5 H51 119.6 no
C6 C5 H51 119.9 no
C5 C6 C7 120.0(5) yes
C5 C6 H61 119.8 no
C7 C6 H61 120.2 no
C6 C7 C8 119.8(6) yes
C6 C7 H71 119.5 no
C8 C7 H71 120.7 no
C3 C8 C7 121.1(5) yes
C3 C8 H81 119.2 no
C7 C8 H81 119.7 no
C10 C9 C14 118.7(5) yes
C10 C9 P2 118.6(4) yes
C14 C9 P2 122.7(4) yes
C9 C10 C11 120.2(6) yes
C9 C10 H101 119.6 no
C11 C10 H101 120.1 no
C10 C11 C12 119.7(7) yes
C10 C11 H111 119.8 no
C12 C11 H111 120.5 no
C11 C12 C13 120.6(6) yes
C11 C12 H121 119.5 no
C13 C12 H121 119.9 no
C12 C13 C14 120.4(7) yes
C12 C13 H131 120.1 no
C14 C13 H131 119.5 no
C9 C14 C13 120.4(6) yes
C9 C14 H141 119.9 no
C13 C14 H141 119.7 no
C16 C15 C20 118.9(5) yes
C16 C15 P2 123.1(4) yes
C20 C15 P2 118.0(4) yes
C15 C16 C17 119.8(6) yes
C15 C16 H161 119.6 no
C17 C16 H161 120.6 no
C16 C17 C18 120.3(6) yes
C16 C17 H171 119.8 no
C18 C17 H171 119.8 no
C17 C18 C19 120.2(6) yes
C17 C18 H181 119.9 no
C19 C18 H181 120.0 no
C18 C19 C20 120.2(6) yes
C18 C19 H191 120.1 no
C20 C19 H191 119.7 no
C15 C20 C19 120.6(6) yes
C15 C20 H201 119.8 no
C19 C20 H201 119.6 no
C22 C21 C26 120.6(5) yes
C22 C21 Ru1 72.5(3) yes
C26 C21 Ru1 72.7(3) yes
C22 C21 H211 119.0 no
C26 C21 H211 120.0 no
Ru1 C21 H211 121.2 no
C21 C22 C23 117.7(5) yes
C21 C22 C28 122.9(5) yes
C23 C22 C28 119.4(5) yes
C21 C22 Ru1 70.9(3) yes
C23 C22 Ru1 71.4(3) yes
C28 C22 Ru1 130.6(4) yes
C22 C23 C24 121.2(5) yes
C22 C23 Ru1 71.9(3) yes
C24 C23 Ru1 71.9(3) yes
C22 C23 H231 119.0 no
C24 C23 H231 119.2 no
Ru1 C23 H231 121.6 no
C23 C24 C25 121.3(5) yes
C23 C24 Ru1 71.8(3) yes
C25 C24 Ru1 73.4(3) yes
C23 C24 H241 119.3 no
C25 C24 H241 118.8 no
Ru1 C24 H241 119.8 no
C24 C25 C26 117.7(5) yes
C24 C25 C27 120.6(6) yes
C26 C25 C27 121.7(6) yes
C24 C25 Ru1 70.4(3) yes
C26 C25 Ru1 71.1(3) yes
C27 C25 Ru1 130.2(4) yes
C21 C26 C25 121.4(5) yes
C21 C26 Ru1 70.4(3) yes
C25 C26 Ru1 73.1(3) yes
C21 C26 H261 119.0 no
C25 C26 H261 118.8 no
Ru1 C26 H261 121.1 no
C25 C27 H271 109.2 no
C25 C27 H272 109.4 no
H271 C27 H272 109.3 no
C25 C27 H273 109.5 no
H271 C27 H273 110.0 no
H272 C27 H273 109.4 no
C22 C28 C29 114.0(5) yes
C22 C28 C30 107.6(5) yes
C29 C28 C30 111.2(6) yes
C22 C28 H281 107.9 no
C29 C28 H281 107.8 no
C30 C28 H281 108.1 no
C28 C29 H291 108.7 no
C28 C29 H292 110.1 no
H291 C29 H292 109.5 no
C28 C29 H293 110.0 no
H291 C29 H293 109.2 no
H292 C29 H293 109.3 no
C28 C30 H301 109.5 no
C28 C30 H302 109.6 no
H301 C30 H302 109.5 no
C28 C30 H303 109.0 no
H301 C30 H303 109.6 no
H302 C30 H303 109.6 no
C34 C33 C35 111.9(5) yes
C34 C33 N32 110.9(5) yes
C35 C33 N32 112.0(5) yes
C34 C33 H331 107.1 no
C35 C33 H331 107.0 no
N32 C33 H331 107.6 no
C33 C34 H341 109.7 no
C33 C34 H342 109.5 no
H341 C34 H342 109.2 no
C33 C34 H343 110.3 no
H341 C34 H343 109.4 no
H342 C34 H343 108.8 no
C33 C35 H351 109.5 no
C33 C35 H352 110.1 no
H351 C35 H352 109.0 no
C33 C35 H353 110.1 no
H351 C35 H353 109.4 no
H352 C35 H353 108.7 no
C37 C36 C38 112.9(7) yes
C37 C36 N32 111.8(7) yes
C38 C36 N32 111.4(6) yes
C37 C36 H361 107.1 no
C38 C36 H361 107.8 no
N32 C36 H361 105.5 no
C36 C37 H371 109.9 no
C36 C37 H372 109.7 no
H371 C37 H372 109.3 no
C36 C37 H373 109.5 no
H371 C37 H373 108.9 no
H372 C37 H373 109.5 no
C36 C38 H381 109.2 no
C36 C38 H382 109.5 no
H381 C38 H382 109.6 no
C36 C38 H383 109.8 no
H381 C38 H383 109.1 no
H382 C38 H383 109.6 no
F41 C40 F39 102.8(6) yes
F41 C40 F42 108.6(7) yes
F39 C40 F42 105.7(6) yes
F41 C40 C43 111.7(5) yes
F39 C40 C43 113.0(6) yes
F42 C40 C43 114.2(6) yes
C40 C43 C44 117.6(6) yes
C40 C43 C48 121.8(5) yes
C44 C43 C48 120.6(5) yes
C43 C44 C45 122.8(5) yes
C43 C44 H441 118.4 no
C45 C44 H441 118.8 no
C44 C45 C46 115.5(5) yes
C44 C45 B53 123.7(5) yes
C46 C45 B53 120.5(5) yes
C45 C46 C47 122.0(5) yes
C45 C46 H461 119.3 no
C47 C46 H461 118.7 no
C46 C47 C48 120.7(5) yes
C46 C47 C49 120.8(5) yes
C48 C47 C49 118.5(5) yes
C43 C48 C47 118.4(5) yes
C43 C48 H481 120.9 no
C47 C48 H481 120.7 no
C47 C49 F360 113.1(4) yes
C47 C49 F362 113.0(4) yes
F360 C49 F362 105.23(6) yes
C47 C49 F361 114.0(4) yes
F360 C49 F361 105.32(6) yes
F362 C49 F361 105.29(6) yes
C47 C49 F365 105.8(7) yes
C47 C49 F364 113.2(6) yes
F365 C49 F364 105.26(6) yes
C47 C49 F363 120.8(7) yes
F365 C49 F363 105.27(6) yes
F364 C49 F363 105.29(6) yes
C55 C54 C59 115.4(5) yes
C55 C54 B53 122.6(5) yes
C59 C54 B53 121.8(5) yes
C54 C55 C56 122.2(5) yes
C54 C55 H551 118.8 no
C56 C55 H551 119.0 no
C55 C56 C57 121.0(6) yes
C55 C56 C65 121.5(6) yes
C57 C56 C65 117.5(5) yes
C56 C57 C58 118.1(5) yes
C56 C57 H571 121.1 no
C58 C57 H571 120.9 no
C57 C58 C59 120.8(6) yes
C57 C58 C60 122.4(5) yes
C59 C58 C60 116.8(5) yes
C54 C59 C58 122.5(5) yes
C54 C59 H591 118.7 no
C58 C59 H591 118.8 no
C58 C60 F351 111.0(4) yes
C58 C60 F352 112.6(5) yes
F351 C60 F352 104.94(6) yes
C58 C60 F350 117.2(5) yes
F351 C60 F350 105.03(6) yes
F352 C60 F350 105.01(6) yes
C58 C60 F353 103.4(6) yes
C58 C60 F354 114.1(6) yes
F353 C60 F354 104.97(6) yes
C58 C60 F355 122.6(7) yes
F353 C60 F355 104.99(6) yes
F354 C60 F355 105.02(6) yes
C56 C65 F330 109.7(6) yes
C56 C65 F332 114.2(6) yes
F330 C65 F332 104.27(6) yes
C56 C65 F331 118.7(6) yes
F330 C65 F331 104.29(6) yes
F332 C65 F331 104.30(6) yes
C56 C65 F335 111.9(5) yes
C56 C65 F334 115.7(5) yes
F335 C65 F334 104.27(6) yes
C56 C65 F333 115.1(5) yes
F335 C65 F333 104.28(6) yes
F334 C65 F333 104.33(6) yes
C70 C69 C74 115.3(5) yes
C70 C69 B53 121.3(5) yes
C74 C69 B53 122.9(5) yes
C69 C70 C71 122.5(6) yes
C69 C70 H701 118.7 no
C71 C70 H701 118.7 no
C70 C71 C72 120.9(6) yes
C70 C71 C79 119.6(6) yes
C72 C71 C79 119.5(5) yes
C71 C72 C73 118.2(5) yes
C71 C72 H721 121.1 no
C73 C72 H721 120.8 no
C72 C73 C74 120.7(6) yes
C72 C73 C75 119.8(5) yes
C74 C73 C75 119.4(5) yes
C69 C74 C73 122.4(5) yes
C69 C74 H741 119.3 no
C73 C74 H741 118.3 no
C73 C75 F321 111.1(6) yes
C73 C75 F320 110.5(6) yes
F321 C75 F320 105.43(6) yes
C73 C75 F322 118.0(6) yes
F321 C75 F322 105.45(6) yes
F320 C75 F322 105.45(6) yes
C73 C75 F323 114.1(5) yes
C73 C75 F325 111.5(5) yes
F323 C75 F325 105.41(6) yes
C73 C75 F324 114.1(4) yes
F323 C75 F324 105.42(6) yes
F325 C75 F324 105.45(6) yes
C71 C79 F300 115.6(5) yes
C71 C79 F301 112.2(5) yes
F300 C79 F301 105.12(6) yes
C71 C79 F302 112.7(5) yes
F300 C79 F302 105.16(6) yes
F301 C79 F302 105.17(6) yes
C71 C79 F305 110.8(7) yes
C71 C79 F303 109.8(6) yes
F305 C79 F303 105.16(6) yes
C71 C79 F304 119.6(7) yes
F305 C79 F304 105.17(6) yes
F303 C79 F304 105.18(6) yes
C84 C83 C88 115.2(5) yes
C84 C83 B53 119.2(5) yes
C88 C83 B53 125.2(5) yes
C83 C84 C85 122.7(5) yes
C83 C84 H841 118.6 no
C85 C84 H841 118.7 no
C84 C85 C86 120.5(5) yes
C84 C85 C93 119.7(5) yes
C86 C85 C93 119.8(5) yes
C85 C86 C87 118.2(5) yes
C85 C86 H861 120.6 no
C87 C86 H861 121.2 no
C86 C87 C88 120.8(5) yes
C86 C87 C89 119.3(5) yes
C88 C87 C89 119.9(5) yes
C87 C88 C83 122.6(5) yes
C87 C88 H881 118.4 no
C83 C88 H881 119.1 no
C87 C89 F342 110.5(5) yes
C87 C89 F340 115.8(5) yes
F342 C89 F340 105.20(6) yes
C87 C89 F341 114.1(5) yes
F342 C89 F341 105.18(6) yes
F340 C89 F341 105.20(6) yes
C87 C89 F344 110.4(5) yes
C87 C89 F343 111.9(5) yes
F344 C89 F343 105.20(6) yes
C87 C89 F345 117.9(5) yes
F344 C89 F345 105.20(6) yes
F343 C89 F345 105.21(6) yes
C85 C93 F96 111.8(6) yes
C85 C93 F94 112.5(6) yes
F96 C93 F94 102.8(6) yes
C85 C93 F95 114.4(5) yes
F96 C93 F95 105.8(6) yes
F94 C93 F95 108.7(7) yes
C22 Ru1 C24 66.1(2) yes
C22 Ru1 C23 36.7(2) yes
C24 Ru1 C23 36.3(2) yes
C22 Ru1 C26 65.9(2) yes
C24 Ru1 C26 64.4(2) yes
C23 Ru1 C26 76.4(2) yes
C22 Ru1 C21 36.5(2) yes
C24 Ru1 C21 77.2(2) yes
C23 Ru1 C21 65.2(2) yes
C26 Ru1 C21 36.88(19) yes
C22 Ru1 C25 78.3(2) yes
C24 Ru1 C25 36.2(2) yes
C23 Ru1 C25 65.4(2) yes
C26 Ru1 C25 35.8(2) yes
C21 Ru1 C25 65.9(2) yes
C22 Ru1 P2 120.40(15) yes
C24 Ru1 P2 153.92(16) yes
C23 Ru1 P2 157.06(16) yes
C26 Ru1 P2 94.15(14) yes
C21 Ru1 P2 94.61(14) yes
C22 Ru1 B31 131.3(2) yes
C24 Ru1 B31 110.6(2) yes
C23 Ru1 B31 111.5(2) yes
C26 Ru1 B31 160.2(2) yes
C21 Ru1 B31 162.8(2) yes
C22 Ru1 H11 91(2) no
C24 Ru1 H11 120(2) no
C23 Ru1 H11 94(2) no
C26 Ru1 H11 154(2) no
C21 Ru1 H11 117(2) no
C22 Ru1 H17 152(2) no
C24 Ru1 H17 94(2) no
C23 Ru1 H17 117(2) no
C26 Ru1 H17 124(2) no
C21 Ru1 H17 161(2) no
C25 Ru1 P2 117.87(16) yes
C25 Ru1 B31 129.4(2) yes
P2 Ru1 B31 84.45(16) yes
C25 Ru1 H11 156(2) no
P2 Ru1 H11 86(2) no
B31 Ru1 H11 46(2) no
C25 Ru1 H17 97(2) no
P2 Ru1 H17 86(2) no
B31 Ru1 H17 36(2) no
H11 Ru1 H17 82(3) no
C3 P2 C15 100.0(2) yes
C3 P2 C9 105.4(2) yes
C15 P2 C9 104.4(3) yes
C3 P2 Ru1 111.95(17) yes
C15 P2 Ru1 120.98(18) yes
C9 P2 Ru1 112.41(18) yes
Ru1 B31 N32 128.3(4) yes
Ru1 B31 H17 48(3) no
N32 B31 H17 119(3) no
Ru1 B31 H311 112(3) no
N32 B31 H311 120(3) no
H17 B31 H311 105(4) no
C54 B53 C45 112.7(4) yes
C54 B53 C69 103.5(4) yes
C45 B53 C69 112.2(4) yes
C54 B53 C83 110.2(4) yes
C45 B53 C83 104.2(4) yes
C69 B53 C83 114.3(4) yes
C33 N32 C36 115.4(4) yes
C33 N32 B31 119.7(5) yes
C36 N32 B31 124.7(5) yes
B31 H17 Ru1 96(4) no

loop_
_geom_bond_atom_site_label_1
_geom_bond_atom_site_label_2
_geom_bond_distance
_geom_bond_publ_flag
F39 C40 1.330(8) yes
F41 C40 1.351(8) yes
F42 C40 1.304(8) yes
F94 C93 1.316(8) yes
F95 C93 1.302(7) yes
F96 C93 1.337(8) yes
F300 C79 1.335(5) yes
F301 C79 1.334(5) yes
F302 C79 1.323(5) yes
F303 C79 1.328(6) yes
F304 C79 1.318(6) yes
F305 C79 1.335(6) yes
F320 C75 1.328(5) yes
F321 C75 1.337(5) yes
F322 C75 1.311(5) yes
F323 C75 1.339(5) yes
F324 C75 1.320(5) yes
F325 C75 1.333(5) yes
F330 C65 1.365(5) yes
F331 C65 1.340(5) yes
F332 C65 1.353(5) yes
F333 C65 1.342(5) yes
F334 C65 1.343(5) yes
F335 C65 1.360(5) yes
F340 C89 1.333(5) yes
F341 C89 1.327(5) yes
F342 C89 1.349(5) yes
F343 C89 1.335(5) yes
F344 C89 1.345(5) yes
F345 C89 1.324(5) yes
F350 C60 1.332(5) yes
F351 C60 1.355(5) yes
F352 C60 1.340(5) yes
F353 C60 1.362(5) yes
F354 C60 1.339(5) yes
F355 C60 1.334(6) yes
F360 C49 1.347(5) yes
F361 C49 1.338(5) yes
F362 C49 1.342(5) yes
F363 C49 1.332(6) yes
F364 C49 1.346(6) yes
F365 C49 1.352(6) yes
C3 C4 1.393(7) yes
C3 C8 1.397(7) yes
C3 P2 1.836(5) yes
C4 C5 1.386(8) yes
C4 H41 0.935 no
C5 C6 1.383(9) yes
C5 H51 0.932 no
C6 C7 1.377(9) yes
C6 H61 0.933 no
C7 C8 1.383(8) yes
C7 H71 0.930 no
C8 H81 0.935 no
C9 C10 1.395(8) yes
C9 C14 1.392(8) yes
C9 P2 1.827(5) yes
C10 C11 1.401(8) yes
C10 H101 0.931 no
C11 C12 1.373(11) yes
C11 H111 0.931 no
C12 C13 1.370(11) yes
C12 H121 0.931 no
C13 C14 1.386(8) yes
C13 H131 0.936 no
C14 H141 0.933 no
C15 C16 1.386(8) yes
C15 C20 1.400(7) yes
C15 P2 1.832(5) yes
C16 C17 1.403(8) yes
C16 H161 0.933 no
C17 C18 1.373(9) yes
C17 H171 0.937 no
C18 C19 1.376(10) yes
C18 H181 0.934 no
C19 C20 1.382(8) yes
C19 H191 0.932 no
C20 H201 0.934 no
C21 C22 1.410(8) yes
C21 C26 1.427(8) yes
C21 Ru1 2.241(5) yes
C21 H211 0.974 no
C22 C23 1.420(8) yes
C22 C28 1.509(8) yes
C22 Ru1 2.261(5) yes
C23 C24 1.407(9) yes
C23 Ru1 2.254(5) yes
C23 H231 0.985 no
C24 C25 1.413(8) yes
C24 Ru1 2.255(6) yes
C24 H241 0.975 no
C25 C26 1.402(8) yes
C25 C27 1.507(8) yes
C25 Ru1 2.295(5) yes
C26 Ru1 2.270(5) yes
C26 H261 0.969 no
C27 H271 0.963 no
C27 H272 0.967 no
C27 H273 0.965 no
C28 C29 1.519(9) yes
C28 C30 1.541(8) yes
C28 H281 0.979 no
C29 H291 0.965 no
C29 H292 0.964 no
C29 H293 0.963 no
C30 H301 0.962 no
C30 H302 0.965 no
C30 H303 0.966 no
C33 C34 1.517(8) yes
C33 C35 1.506(9) yes
C33 N32 1.489(7) yes
C33 H331 0.983 no
C34 H341 0.962 no
C34 H342 0.968 no
C34 H343 0.967 no
C35 H351 0.957 no
C35 H352 0.961 no
C35 H353 0.962 no
C36 C37 1.512(11) yes
C36 C38 1.524(11) yes
C36 N32 1.474(7) yes
C36 H361 0.985 no
C37 H371 0.965 no
C37 H372 0.962 no
C37 H373 0.963 no
C38 H381 0.959 no
C38 H382 0.962 no
C38 H383 0.960 no
C40 C43 1.498(8) yes
C43 C44 1.387(8) yes
C43 C48 1.387(8) yes
C44 C45 1.395(7) yes
C44 H441 0.935 no
C45 C46 1.409(7) yes
C45 B53 1.639(8) yes
C46 C47 1.397(8) yes
C46 H461 0.936 no
C47 C48 1.382(8) yes
C47 C49 1.477(6) yes
C48 H481 0.932 no
C54 C55 1.403(7) yes
C54 C59 1.403(7) yes
C54 B53 1.641(8) yes
C55 C56 1.388(8) yes
C55 H551 0.931 no
C56 C57 1.391(9) yes
C56 C65 1.458(7) yes
C57 C58 1.382(9) yes
C57 H571 0.932 no
C58 C59 1.390(8) yes
C58 C60 1.492(7) yes
C59 H591 0.935 no
C69 C70 1.410(7) yes
C69 C74 1.402(7) yes
C69 B53 1.633(8) yes
C70 C71 1.387(8) yes
C70 H701 0.931 no
C71 C72 1.384(9) yes
C71 C79 1.488(7) yes
C72 C73 1.389(9) yes
C72 H721 0.932 no
C73 C74 1.394(7) yes
C73 C75 1.493(7) yes
C74 H741 0.929 no
C83 C84 1.410(7) yes
C83 C88 1.390(7) yes
C83 B53 1.625(8) yes
C84 C85 1.385(7) yes
C84 H841 0.932 no
C85 C86 1.388(8) yes
C85 C93 1.500(8) yes
C86 C87 1.382(8) yes
C86 H861 0.933 no
C87 C88 1.395(8) yes
C87 C89 1.482(6) yes
C88 H881 0.936 no
Ru1 P2 2.3242(13) yes
Ru1 B31 2.264(6) yes
Ru1 H11 1.63(6) no
Ru1 H17 1.69(7) no
B31 N32 1.392(7) yes
B31 H17 1.34(7) no
B31 H311 1.08(6) no

loop_
_geom_hbond_atom_site_label_D
_geom_hbond_atom_site_label_H
_geom_hbond_atom_site_label_A
_geom_hbond_angle_DHA
_geom_hbond_distance_DH
_geom_hbond_distance_HA
_geom_hbond_distance_DA
_geom_hbond_publ_flag
C14 H141 C20 125.7 0.933 2.536 3.173(9) yes
